data_4336172
loop_
_publ_author_name
'Ram Chandra Maji'
'Suman Kumar Barman'
'Suprakash Roy'
'Sudip K. Chatterjee'
'Faye L. Bowles'
'Marilyn M. Olmstead'
'Apurba K. Patra'

_publ_section_title
;
 Copper Complexes Relevant to the Catalytic Cycle of Copper Nitrite
 Reductase: Electrochemical Detection of NO(g) Evolution and Flipping of
 NO2 Binding Mode upon CuII \\rightarrow CuI Reduction
;
_journal_name_full 'Inorganic Chemistry'
_journal_page_first 11084
_journal_page_last 11095
_journal_paper_doi 10.1021/ic401295t
_journal_volume 52
_journal_year 2013
_chemical_formula_moiety 'C13 H13 Cl Cu N2 O6 S, H2 O'
_chemical_formula_sum 'C13 H15 Cl Cu N2 O7 S'
_chemical_formula_weight 442.32
_chemical_name_common RM-7
_chemical_name_systematic
;
 ?
;
_space_group_crystal_system orthorhombic
_space_group_IT_number 61
_space_group_name_Hall '-P 2ac 2ab'
_space_group_name_H-M_alt 'P b c a'
_symmetry_space_group_name_Hall '-P 2ac 2ab'
_symmetry_space_group_name_H-M 'P b c a'
_atom_sites_solution_hydrogens mixed
_atom_sites_solution_primary direct
_atom_sites_solution_secondary difmap
_audit_creation_method SHELXL-2012
_cell_angle_alpha 90
_cell_angle_beta 90
_cell_angle_gamma 90
_cell_formula_units_Z 8
_cell_length_a 7.6549(7)
_cell_length_b 19.104(2)
_cell_length_c 22.017(7)
_cell_measurement_reflns_used 9910
_cell_measurement_temperature 90(2)
_cell_measurement_theta_max 39.93
_cell_measurement_theta_min 2.53
_cell_volume 3219.7(11)
_computing_cell_refinement 'SAINT (Bruker, 2009)'
_computing_data_collection 'Apex2 (Bruker, 2009)'
_computing_data_reduction 'SAINT (bruker, 2009)'
_computing_molecular_graphics 'SHELXTL, XP (Sheldrick, 1997)'
_computing_publication_material 'SHELXL-97 (Sheldrick, 2008)'
_computing_structure_refinement 'SHELXL-97 (Sheldrick, 2008)'
_computing_structure_solution 'SHELXS-97 (Sheldrick, 2008)'
_diffrn_ambient_temperature 90(2)
_diffrn_detector_area_resol_mean 8.3
_diffrn_measured_fraction_theta_full 0.984
_diffrn_measured_fraction_theta_max 0.973
_diffrn_measurement_device_type 'Bruker Apex II'
_diffrn_measurement_method '\w and \f'
_diffrn_radiation_monochromator 'silicon 111'
_diffrn_radiation_source 'Advanced Light Source station 11.3.1'
_diffrn_radiation_type synchrotron
_diffrn_radiation_wavelength 0.7749
_diffrn_reflns_av_R_equivalents 0.0630
_diffrn_reflns_Laue_measured_fraction_full 0.984
_diffrn_reflns_Laue_measured_fraction_max 0.973
_diffrn_reflns_limit_h_max 12
_diffrn_reflns_limit_h_min -12
_diffrn_reflns_limit_k_max 30
_diffrn_reflns_limit_k_min -31
_diffrn_reflns_limit_l_max 36
_diffrn_reflns_limit_l_min -35
_diffrn_reflns_number 51872
_diffrn_reflns_point_group_measured_fraction_full 0.984
_diffrn_reflns_point_group_measured_fraction_max 0.973
_diffrn_reflns_theta_full 40.000
_diffrn_reflns_theta_max 40.242
_diffrn_reflns_theta_min 2.325
_exptl_absorpt_coefficient_mu 2.141
_exptl_absorpt_correction_T_max 0.8241
_exptl_absorpt_correction_T_min 0.2017
_exptl_absorpt_correction_type multi-scan
_exptl_absorpt_process_details 'SADABS (Sheldrick, 2007)'
_exptl_crystal_colour blue-green
_exptl_crystal_density_diffrn 1.825
_exptl_crystal_description needle
_exptl_crystal_F_000 1800
_exptl_crystal_size_max 0.113
_exptl_crystal_size_mid 0.009
_exptl_crystal_size_min 0.009
_refine_diff_density_max 0.633
_refine_diff_density_min -1.095
_refine_diff_density_rms 0.090
_refine_ls_extinction_method none
_refine_ls_goodness_of_fit_ref 1.054
_refine_ls_hydrogen_treatment mixed
_refine_ls_matrix_type full
_refine_ls_number_parameters 243
_refine_ls_number_reflns 7603
_refine_ls_number_restraints 4
_refine_ls_restrained_S_all 1.054
_refine_ls_R_factor_all 0.0484
_refine_ls_R_factor_gt 0.0355
_refine_ls_shift/su_max 0.001
_refine_ls_shift/su_mean 0.000
_refine_ls_structure_factor_coef Fsqd
_refine_ls_weighting_details
;
 w=1/[\s^2^(Fo^2^)+(0.0343P)^2^+2.1293P]
 where P=(Fo^2^+2Fc^2^)/3
;
_refine_ls_weighting_scheme calc
_refine_ls_wR_factor_gt 0.0841
_refine_ls_wR_factor_ref 0.0894
_reflns_Friedel_coverage 0.000
_reflns_number_gt 6184
_reflns_number_total 7603
_reflns_threshold_expression 'I > 2\s(I)'
_cod_data_source_file ic401295t_si_002.cif
_cod_data_source_block fb80
_cod_original_cell_volume 3219.8(11)
_cod_database_code 4336172
_shelx_space_group_comment
;
The symmetry employed for this shelxl refinement is uniquely defined
by the following loop, which should always be used as a source of
symmetry information in preference to the above space-group names.
They are only intended as comments.
;
_diffrn_reflns_sigmai/neti 0.0365
_shelxl_version_number 2012-4

loop_
_space_group_symop_operation_xyz
'x, y, z'
'-x+1/2, -y, z+1/2'
'-x, y+1/2, -z+1/2'
'x+1/2, -y+1/2, -z'
'-x, -y, -z'
'x-1/2, y, -z-1/2'
'x, -y-1/2, z-1/2'
'-x-1/2, y-1/2, z'

loop_
_atom_site_label
_atom_site_type_symbol
_atom_site_fract_x
_atom_site_fract_y
_atom_site_fract_z
_atom_site_U_iso_or_equiv
_atom_site_adp_type
_atom_site_occupancy
_atom_site_site_symmetry_order
_atom_site_calc_flag
_atom_site_refinement_flags
Cu1 Cu 0.16263(2) 0.438744(9) 0.076159(8) 0.01509(4) Uani 1 1 d D
S1 S 0.22505(5) 0.527566(18) 0.144145(17) 0.01844(7) Uani 1 1 d D
O1 O -0.32442(13) 0.46994(6) 0.01695(5) 0.01944(19) Uani 1 1 d D
O2 O 0.40179(14) 0.40424(6) 0.06749(5) 0.02016(19) Uani 1 1 d D
H2A H 0.479(3) 0.4262(16) 0.0489(15) 0.074(11) Uiso 1 1 d D
H2B H 0.450(4) 0.3903(15) 0.0994(8) 0.050(8) Uiso 1 1 d D
O3 O 0.16252(15) 0.34624(6) 0.14929(6) 0.0225(2) Uani 1 1 d D
O4 O -0.09474(19) 0.34429(10) 0.20661(7) 0.0429(4) Uani 1 1 d D
O5 O 0.0809(2) 0.24462(8) 0.19936(8) 0.0433(4) Uani 1 1 d D
O6 O -0.08034(17) 0.28256(7) 0.11505(6) 0.0284(3) Uani 1 1 d D
O7 O 0.54844(18) 0.35330(9) 0.16671(6) 0.0346(3) Uani 1 1 d D
H7A H 0.490(4) 0.3433(17) 0.1973(9) 0.058(9) Uiso 1 1 d D
H7B H 0.6515(17) 0.3489(16) 0.1779(13) 0.045(8) Uiso 1 1 d D
Cl1 Cl 0.01574(4) 0.303677(18) 0.167415(16) 0.01940(6) Uani 1 1 d D
N1 N 0.07131(15) 0.37680(6) 0.01144(5) 0.01603(19) Uani 1 1 d D
N2 N -0.07389(15) 0.47473(6) 0.07644(5) 0.01640(19) Uani 1 1 d D
C1 C 0.15199(19) 0.32477(7) -0.01725(7) 0.0191(2) Uani 1 1 d D
H1 H 0.2733 0.3177 -0.0106 0.023 Uiso 1 1 calc RD
C2 C 0.0638(2) 0.28065(8) -0.05657(7) 0.0205(2) Uani 1 1 d D
H2 H 0.1237 0.2436 -0.0764 0.025 Uiso 1 1 calc RD
C3 C -0.1122(2) 0.29117(8) -0.06658(7) 0.0207(3) Uani 1 1 d D
H3 H -0.1752 0.2612 -0.0931 0.025 Uiso 1 1 calc RD
C4 C -0.19598(19) 0.34605(7) -0.03738(7) 0.0184(2) Uani 1 1 d D
H4 H -0.3169 0.3546 -0.0437 0.022 Uiso 1 1 calc RD
C5 C -0.09957(17) 0.38785(7) 0.00109(6) 0.0155(2) Uani 1 1 d D
C6 C -0.17766(17) 0.44890(7) 0.03324(6) 0.0157(2) Uani 1 1 d D
C7 C -0.12238(17) 0.53049(7) 0.11421(6) 0.0157(2) Uani 1 1 d D
C8 C -0.29190(19) 0.55792(7) 0.11935(7) 0.0187(2) Uani 1 1 d D
H8 H -0.3846 0.5379 0.0965 0.022 Uiso 1 1 calc RD
C9 C -0.3246(2) 0.61391(7) 0.15755(7) 0.0202(2) Uani 1 1 d D
H9 H -0.4401 0.6317 0.1609 0.024 Uiso 1 1 calc RD
C10 C -0.1915(2) 0.64449(7) 0.19094(7) 0.0202(2) Uani 1 1 d D
H10 H -0.2150 0.6837 0.2162 0.024 Uiso 1 1 calc RD
C11 C -0.0240(2) 0.61744(7) 0.18715(7) 0.0197(2) Uani 1 1 d D
H11 H 0.0680 0.6379 0.2100 0.024 Uiso 1 1 calc RD
C12 C 0.00926(18) 0.56038(7) 0.14995(6) 0.0169(2) Uani 1 1 d D
C13 C 0.2529(2) 0.48466(8) 0.21649(7) 0.0253(3) Uani 1 1 d D
H13A H 0.2520 0.5197 0.2490 0.038 Uiso 1 1 calc RD
H13B H 0.3646 0.4596 0.2169 0.038 Uiso 1 1 calc RD
H13C H 0.1573 0.4514 0.2229 0.038 Uiso 1 1 calc RD

loop_
_atom_site_aniso_label
_atom_site_aniso_U_11
_atom_site_aniso_U_22
_atom_site_aniso_U_33
_atom_site_aniso_U_23
_atom_site_aniso_U_13
_atom_site_aniso_U_12
Cu1 0.01133(7) 0.01518(7) 0.01877(8) -0.00065(6) -0.00137(5) 0.00088(5)
S1 0.01538(14) 0.01694(13) 0.02300(16) -0.0012(1) -0.0027(1) -0.0003(1)
O1 0.0131(4) 0.0208(5) 0.0244(5) -0.0009(4) -0.0026(3) 0.0031(3)
O2 0.0132(4) 0.0217(5) 0.0256(5) 0.0020(4) -0.0003(4) 0.0011(3)
O3 0.0182(5) 0.0216(5) 0.0278(5) 0.0053(4) -0.0017(4) -0.0057(4)
O4 0.0215(6) 0.0705(11) 0.0367(8) -0.0183(7) 0.0054(5) 0.0017(6)
O5 0.0482(9) 0.0295(7) 0.0524(9) 0.0222(6) -0.0242(7) -0.0136(6)
O6 0.0272(6) 0.0326(6) 0.0253(6) 0.0006(5) -0.0067(4) -0.0118(5)
O7 0.0196(6) 0.0555(9) 0.0287(6) 0.0078(6) -0.0001(5) 0.0086(6)
Cl1 0.01627(14) 0.02091(14) 0.02104(14) 0.0027(1) -0.0014(1) -0.0041(1)
N1 0.0146(5) 0.0150(4) 0.0184(5) 0.0013(4) 0.0005(4) 0.0005(3)
N2 0.0142(5) 0.0156(4) 0.0194(5) -0.0008(4) -0.0004(4) 0.0010(3)
C1 0.0175(6) 0.0181(5) 0.0216(6) -0.0004(5) 0.0016(5) 0.0026(4)
C2 0.0225(6) 0.0173(5) 0.0217(6) -0.0020(5) 0.0016(5) 0.0015(5)
C3 0.0234(7) 0.0172(5) 0.0216(6) -0.0016(5) 0.0002(5) -0.0010(5)
C4 0.0166(6) 0.0180(5) 0.0205(6) -0.0002(5) -0.0013(4) -0.0012(4)
C5 0.0137(5) 0.0152(5) 0.0175(5) 0.0012(4) 0.0005(4) 0.0000(4)
C6 0.0136(5) 0.0155(5) 0.0181(5) 0.0009(4) 0.0010(4) 0.0000(4)
C7 0.0151(5) 0.0140(5) 0.0180(5) 0.0007(4) 0.0010(4) 0.0008(4)
C8 0.0160(6) 0.0178(5) 0.0223(6) -0.0015(5) 0.0010(4) 0.0012(4)
C9 0.0194(6) 0.0174(5) 0.0237(6) -0.0001(5) 0.0031(5) 0.0020(4)
C10 0.0230(6) 0.0162(5) 0.0214(6) -0.0013(5) 0.0018(5) 0.0011(4)
C11 0.0220(6) 0.0165(5) 0.0205(6) 0.0000(5) -0.0006(5) -0.0005(4)
C12 0.0157(5) 0.0160(5) 0.0189(6) 0.0003(4) -0.0005(4) 0.0005(4)
C13 0.0306(8) 0.0220(6) 0.0232(7) -0.0021(5) -0.0072(6) 0.0063(5)

loop_
_atom_type_symbol
_atom_type_description
_atom_type_scat_dispersion_real
_atom_type_scat_dispersion_imag
_atom_type_scat_source
C C 0.0033 0.0016 'International Tables Vol C Tables 4.2.6.8 and 6.1.1.4'
H H 0.0000 0.0000 'International Tables Vol C Tables 4.2.6.8 and 6.1.1.4'
N N 0.0061 0.0033 'International Tables Vol C Tables 4.2.6.8 and 6.1.1.4'
O O -0.0041 0.0074 'International Tables Vol C Tables 4.2.6.8 and 6.1.1.4'
Cl Cl 0.1408 0.1896 'International Tables Vol C Tables 4.2.6.8 and 6.1.1.4'
Cu Cu 0.1330 1.4803 'International Tables Vol C Tables 4.2.6.8 and 6.1.1.4'
S S 0.1206 0.1480 'International Tables Vol C Tables 4.2.6.8 and 6.1.1.4'

loop_
_geom_angle_atom_site_label_1
_geom_angle_atom_site_label_2
_geom_angle_atom_site_label_3
_geom_angle
N2 Cu1 O2 174.49(5)
N2 Cu1 N1 83.36(5)
O2 Cu1 N1 93.37(5)
N2 Cu1 S1 86.02(4)
O2 Cu1 S1 96.73(4)
N1 Cu1 S1 167.79(4)
N2 Cu1 O3 105.07(5)
O2 Cu1 O3 79.45(4)
N1 Cu1 O3 92.45(5)
S1 Cu1 O3 96.12(4)
C12 S1 C13 101.97(8)
C12 S1 Cu1 96.52(5)
C13 S1 Cu1 105.22(6)
Cu1 O2 H2A 123(3)
Cu1 O2 H2B 116(2)
H2A O2 H2B 105(3)
Cl1 O3 Cu1 127.09(7)
H7A O7 H7B 104(3)
O5 Cl1 O6 110.90(9)
O5 Cl1 O4 109.78(12)
O6 Cl1 O4 109.57(9)
O5 Cl1 O3 108.14(8)
O6 Cl1 O3 109.72(8)
O4 Cl1 O3 108.68(9)
C1 N1 C5 119.26(12)
C1 N1 Cu1 128.66(10)
C5 N1 Cu1 111.82(9)
C6 N2 C7 123.13(12)
C6 N2 Cu1 115.03(9)
C7 N2 Cu1 121.29(9)
N1 C1 C2 121.73(13)
N1 C1 H1 119.1
C2 C1 H1 119.1
C3 C2 C1 119.16(14)
C3 C2 H2 120.4
C1 C2 H2 120.4
C2 C3 C4 119.18(14)
C2 C3 H3 120.4
C4 C3 H3 120.4
C5 C4 C3 118.37(13)
C5 C4 H4 120.8
C3 C4 H4 120.8
N1 C5 C4 122.29(13)
N1 C5 C6 115.65(12)
C4 C5 C6 122.06(12)
O1 C6 N2 128.53(13)
O1 C6 C5 118.54(13)
N2 C6 C5 112.92(12)
C12 C7 N2 116.92(12)
C12 C7 C8 117.88(13)
N2 C7 C8 125.19(13)
C9 C8 C7 120.32(14)
C9 C8 H8 119.8
C7 C8 H8 119.8
C8 C9 C10 121.02(14)
C8 C9 H9 119.5
C10 C9 H9 119.5
C11 C10 C9 119.45(13)
C11 C10 H10 120.3
C9 C10 H10 120.3
C10 C11 C12 119.91(14)
C10 C11 H11 120.0
C12 C11 H11 120.0
C11 C12 C7 121.35(13)
C11 C12 S1 119.46(11)
C7 C12 S1 119.10(10)
S1 C13 H13A 109.5
S1 C13 H13B 109.5
H13A C13 H13B 109.5
S1 C13 H13C 109.5
H13A C13 H13C 109.5
H13B C13 H13C 109.5

loop_
_geom_bond_atom_site_label_1
_geom_bond_atom_site_label_2
_geom_bond_distance
Cu1 N2 1.9367(12)
Cu1 O2 1.9551(11)
Cu1 N1 1.9798(13)
Cu1 S1 2.3126(5)
Cu1 O3 2.3907(12)
S1 C12 1.7714(14)
S1 C13 1.8040(17)
O1 C6 1.2459(16)
O2 H2A 0.835(10)
O2 H2B 0.838(10)
O3 Cl1 1.4432(11)
O4 Cl1 1.4359(15)
O5 Cl1 1.4200(14)
O6 Cl1 1.4258(13)
O7 H7A 0.832(10)
O7 H7B 0.831(10)
N1 C1 1.3298(18)
N1 C5 1.3444(17)
N2 C6 1.3339(18)
N2 C7 1.4014(18)
C1 C2 1.384(2)
C1 H1 0.9500
C2 C3 1.380(2)
C2 H2 0.9500
C3 C4 1.387(2)
C3 H3 0.9500
C4 C5 1.3783(19)
C4 H4 0.9500
C5 C6 1.4895(19)
C7 C12 1.400(2)
C7 C8 1.4041(19)
C8 C9 1.384(2)
C8 H8 0.9500
C9 C10 1.385(2)
C9 H9 0.9500
C10 C11 1.385(2)
C10 H10 0.9500
C11 C12 1.387(2)
C11 H11 0.9500
C13 H13A 0.9800
C13 H13B 0.9800
C13 H13C 0.9800

loop_
_geom_hbond_atom_site_label_D
_geom_hbond_atom_site_label_H
_geom_hbond_atom_site_label_A
_geom_hbond_distance_DH
_geom_hbond_distance_HA
_geom_hbond_distance_DA
_geom_hbond_angle_DHA
_geom_hbond_site_symmetry_A
O2 H2A O1 0.835(10) 1.857(11) 2.6844(16) 171(4) 1_655
O2 H2B O7 0.838(10) 1.805(10) 2.6418(19) 175(3) .
O7 H7A O4 0.832(10) 2.212(15) 3.002(2) 159(3) 6_656
O7 H7B O4 0.831(10) 2.045(10) 2.874(2) 177(3) 1_655
O7 H7B Cl1 0.831(10) 2.928(15) 3.7006(14) 156(3) 1_655
C1 H1 O2 0.95 2.58 3.0728(19) 112.6 .
C13 H13C O3 0.98 2.58 3.108(2) 113.8 .

loop_
_geom_torsion_atom_site_label_1
_geom_torsion_atom_site_label_2
_geom_torsion_atom_site_label_3
_geom_torsion_atom_site_label_4
_geom_torsion
Cu1 O3 Cl1 O5 165.25(10)
Cu1 O3 Cl1 O6 44.17(11)
Cu1 O3 Cl1 O4 -75.62(11)
C5 N1 C1 C2 -1.4(2)
Cu1 N1 C1 C2 172.15(11)
N1 C1 C2 C3 0.4(2)
C1 C2 C3 C4 0.6(2)
C2 C3 C4 C5 -0.5(2)
C1 N1 C5 C4 1.5(2)
Cu1 N1 C5 C4 -173.09(11)
C1 N1 C5 C6 -177.69(12)
Cu1 N1 C5 C6 7.73(14)
C3 C4 C5 N1 -0.5(2)
C3 C4 C5 C6 178.58(13)
C7 N2 C6 O1 3.7(2)
Cu1 N2 C6 O1 -167.88(12)
C7 N2 C6 C5 -177.51(12)
Cu1 N2 C6 C5 10.87(15)
N1 C5 C6 O1 166.47(13)
C4 C5 C6 O1 -12.7(2)
N1 C5 C6 N2 -12.41(17)
C4 C5 C6 N2 168.41(13)
C6 N2 C7 C12 -168.90(13)
Cu1 N2 C7 C12 2.21(17)
C6 N2 C7 C8 11.8(2)
Cu1 N2 C7 C8 -177.09(11)
C12 C7 C8 C9 1.6(2)
N2 C7 C8 C9 -179.06(14)
C7 C8 C9 C10 0.7(2)
C8 C9 C10 C11 -1.6(2)
C9 C10 C11 C12 0.3(2)
C10 C11 C12 C7 2.1(2)
C10 C11 C12 S1 178.54(11)
N2 C7 C12 C11 177.60(13)
C8 C7 C12 C11 -3.0(2)
N2 C7 C12 S1 1.18(17)
C8 C7 C12 S1 -179.46(11)
C13 S1 C12 C11 73.31(13)
Cu1 S1 C12 C11 -179.57(11)
C13 S1 C12 C7 -110.20(12)
Cu1 S1 C12 C7 -3.08(12)
